data_9010833
loop_
_publ_author_name
'Krickl, R.'
'Wildner, M.'

_publ_section_title
;
 Crystal chemistry of synthetic Co- and Ni-analogues of natrochalcite - the
 shortest known hydrogen bonds among mineral-type compounds
 Part I: single-crystal X-ray structures
 Sample: T = 105 K
;
_journal_name_full 'European Journal of Mineralogy'
_journal_page_first 805
_journal_page_last 816
_journal_paper_doi 10.1127/0935-1221/2007/0019-1770
_journal_volume 19
_journal_year 2007
_chemical_formula_sum 'Co2 H3 Na O10 S2'
_chemical_name_mineral NaCoS
_space_group_IT_number 12
_symmetry_space_group_name_Hall '-C 2y'
_symmetry_space_group_name_H-M 'C 1 2/m 1'
_cell_angle_alpha 90
_cell_angle_beta 115.41
_cell_angle_gamma 90
_cell_formula_units_Z 2
_cell_length_a 8.659
_cell_length_b 6.281
_cell_length_c 7.368
_cell_volume 361.959
_database_code_amcsd 0007247
_diffrn_ambient_temperature 105
_exptl_crystal_density_diffrn 3.377
_cod_original_formula_sum 'Na Co2 S2 O10 H3'
_cod_database_code 9010833
_amcsd_formula_title NaCo2S2O10H3

loop_
_space_group_symop_operation_xyz
x,y,z
1/2+x,1/2+y,z
x,-y,z
1/2+x,1/2-y,z
-x,y,-z
1/2-x,1/2+y,-z
-x,-y,-z
1/2-x,1/2-y,-z

loop_
_atom_site_aniso_label
_atom_site_aniso_U_11
_atom_site_aniso_U_22
_atom_site_aniso_U_33
_atom_site_aniso_U_12
_atom_site_aniso_U_13
_atom_site_aniso_U_23
Na 0.00680 0.01890 0.01050 0.00000 0.00330 0.00000
Co 0.00350 0.00300 0.00440 0.00020 0.00160 -0.00010
S 0.00290 0.00340 0.00330 0.00000 0.00100 0.00000
O1 0.00690 0.00520 0.00690 0.00000 0.00520 0.00000
O2 0.00540 0.00810 0.00380 0.00000 -0.00030 0.00000
O3 0.00440 0.00420 0.00650 0.00130 0.00140 0.00020
O-h 0.00430 0.00490 0.00500 0.00000 0.00200 0.00000

loop_
_atom_site_label
_atom_site_fract_x
_atom_site_fract_y
_atom_site_fract_z
_atom_site_occupancy
_atom_site_U_iso_or_equiv
_atom_site_type_symbol
_atom_site_attached_hydrogens
Na 0.00000 0.50000 0.50000 1.00000 0.01220 Na 0
Co 0.25000 0.25000 0.00000 1.00000 0.00370 Co 0
S 0.09484 0.00000 0.29532 1.00000 0.00330 S 0
O1 0.19166 0.00000 0.16573 1.00000 0.00560 O 0
O2 0.22052 0.00000 0.50346 1.00000 0.00650 O 0
O3 -0.01342 0.19401 0.24832 1.00000 0.00540 O 0
O-h 0.15438 0.50000 0.08750 1.00000 0.00470 O 0
H1 0.05400 0.50000 0.03000 0.50000 0.02000 H 0
H2 0.18200 0.50000 0.19700 1.00000 0.04200 H 0

loop_
_cod_changelog_entry_id
_cod_changelog_entry_author
_cod_changelog_entry_date
_cod_changelog_entry_text
1
;cod-tools version 3.8.0
Id: cif_guess_AMCSD_atom_types 9581 2023-05-17 12:35:41Z saulius
;
2023-05-18T08:43:32+03:00
;Derived atom types and hydrogen counts
from atom names that follow the AMCSD naming convention
(Wat == water, O-H == hydroxyl).
;
2
;cod-tools version 3.10.1
Id: cif_fix_AMCSD_aniso_labels 10200 2024-08-01 14:09:44Z saulius
;
2024-08-02T12:21:34+03:00
;Changed the following '_atom_site_aniso_label' values:
'Oh' -> 'O-h'
;

loop_
_cod_related_entry_id
_cod_related_entry_database
_cod_related_entry_code
1 AMCSD 0007247
